data_7216152
loop_
_publ_author_name
'B\;akowicz, Julia'
'Turowska-Tyrk, Ilona'

_publ_section_title
;
 Structural transformations in crystals induced by radiation and pressure.
 Part 1. How pressure influences the intramolecular photochemical
 reactions in crystals
;
_journal_name_full CrystEngComm
_journal_paper_doi 10.1039/c4ce00320a
_journal_year 2014
_chemical_formula_sum 'C17 H18 O'
_chemical_formula_weight 238.31
_chemical_name_systematic
; 
 ? 
;
_space_group_IT_number 61
_symmetry_cell_setting orthorhombic
_symmetry_space_group_name_Hall '-P 2ac 2ab'
_symmetry_space_group_name_H-M 'P b c a'
_atom_sites_solution_hydrogens geom
_atom_sites_solution_primary direct
_atom_sites_solution_secondary difmap
_audit_creation_method SHELXL-97
_cell_angle_alpha 90.00
_cell_angle_beta 90.00
_cell_angle_gamma 90.00
_cell_formula_units_Z 8
_cell_length_a 13.4655(10)
_cell_length_b 12.5668(9)
_cell_length_c 15.7267(10)
_cell_measurement_pressure 550000
_cell_measurement_reflns_used 3444
_cell_measurement_temperature 299(2)
_cell_measurement_theta_max 21.96
_cell_measurement_theta_min 3.39
_cell_volume 2661.2(3)
_computing_cell_refinement 'CrysAlisPro (Agilent Technologies, 2013)'
_computing_data_collection 'CrysAlisPro (Agilent Technologies, 2013)'
_computing_data_reduction 'CrysAlisPro (Agilent Technologies, 2013)'
_computing_molecular_graphics 'ORTEP-3 for Windows (Farrugia, 1997)'
_computing_publication_material 'SHELXL-97 (Sheldrick, 2008)'
_computing_structure_refinement 'SHELXL-97 (Sheldrick, 2008)'
_computing_structure_solution 'SHELXS-97 (Sheldrick, 2008)'
_diffrn_ambient_pressure 550000
_diffrn_ambient_temperature 299(2)
_diffrn_detector_area_resol_mean 15.9718
_diffrn_measured_fraction_theta_full 0.727
_diffrn_measured_fraction_theta_max 0.727
_diffrn_measurement_device_type 'Xcalibur, Eos'
_diffrn_measurement_method '\f- and \w scans'
_diffrn_radiation_monochromator graphite
_diffrn_radiation_source 'fine-focus sealed tube'
_diffrn_radiation_type MoK\a
_diffrn_radiation_wavelength 0.71073
_diffrn_reflns_av_R_equivalents 0.0834
_diffrn_reflns_av_sigmaI/netI 0.0603
_diffrn_reflns_limit_h_max 14
_diffrn_reflns_limit_h_min -14
_diffrn_reflns_limit_k_max 13
_diffrn_reflns_limit_k_min -12
_diffrn_reflns_limit_l_max 17
_diffrn_reflns_limit_l_min -17
_diffrn_reflns_number 14110
_diffrn_reflns_theta_full 25.00
_diffrn_reflns_theta_max 25.00
_diffrn_reflns_theta_min 3.41
_exptl_absorpt_coefficient_mu 0.072
_exptl_absorpt_correction_T_max 1.00
_exptl_absorpt_correction_T_min 0.37
_exptl_absorpt_correction_type multi-scan
_exptl_absorpt_process_details
;   
SCALE3 ABSPACK (Agilent Technologies, 2013)
;
_exptl_crystal_colour colourless
_exptl_crystal_density_diffrn 1.190
_exptl_crystal_density_method 'not measured'
_exptl_crystal_description block
_exptl_crystal_F_000 1024
_exptl_crystal_size_max 0.18
_exptl_crystal_size_mid 0.13
_exptl_crystal_size_min 0.10
_refine_diff_density_max 0.164
_refine_diff_density_min -0.177
_refine_diff_density_rms 0.041
_refine_ls_extinction_coef 0.0063(13)
_refine_ls_extinction_expression Fc^*^=kFc[1+0.001xFc^2^\l^3^/sin(2\q)]^-1/4^
_refine_ls_extinction_method SHELXL
_refine_ls_goodness_of_fit_ref 1.031
_refine_ls_hydrogen_treatment constr
_refine_ls_matrix_type full
_refine_ls_number_parameters 164
_refine_ls_number_reflns 1704
_refine_ls_number_restraints 0
_refine_ls_restrained_S_all 1.031
_refine_ls_R_factor_all 0.1237
_refine_ls_R_factor_gt 0.0573
_refine_ls_shift/su_max 0.000
_refine_ls_shift/su_mean 0.000
_refine_ls_structure_factor_coef Fsqd
_refine_ls_weighting_details 'calc w=1/[\s^2^(Fo^2^)+(0.0509P)^2^+2.0769P] where P=(Fo^2^+2Fc^2^)/3'
_refine_ls_weighting_scheme calc
_refine_ls_wR_factor_gt 0.1189
_refine_ls_wR_factor_ref 0.1521
_reflns_number_gt 957
_reflns_number_total 1704
_reflns_threshold_expression >2sigma(I)
_cod_data_source_file c4ce00320a1.cif
_cod_data_source_block 0.0%P_0.55GPa
_cod_depositor_comments
;
The following automatic conversions were performed:

'_symmetry_cell_setting' value 'Orthorhombic' changed to
'orthorhombic' according to
/usr/data/users/saulius/crontab/automatic-downloads/rss-feeds/RSC/lib/dictionaries/cif_core.dic
dictionary named 'cif_core.dic' version 2.4.2 from 2011-04-26.

Automatic conversion script
Id: cif_fix_values 2281 2013-09-26 08:29:07Z andrius 
;
_cod_original_sg_symbol_H-M 'P bca'
_cod_database_code 7216152

loop_
_symmetry_equiv_pos_as_xyz
'x, y, z'
'-x+1/2, -y, z+1/2'
'-x, y+1/2, -z+1/2'
'x+1/2, -y+1/2, -z'
'-x, -y, -z'
'x-1/2, y, -z-1/2'
'x, -y-1/2, z-1/2'
'-x-1/2, y-1/2, z'

loop_
_atom_site_label
_atom_site_type_symbol
_atom_site_fract_x
_atom_site_fract_y
_atom_site_fract_z
_atom_site_U_iso_or_equiv
_atom_site_adp_type
_atom_site_occupancy
_atom_site_symmetry_multiplicity
_atom_site_calc_flag
_atom_site_refinement_flags
O1 O 0.06224(18) 0.1788(2) 0.45095(16) 0.0539(8) Uani 1 1 d .
C1 C 0.2310(3) 0.2939(3) 0.4967(2) 0.0496(11) Uani 1 1 d .
H1 H 0.2199 0.2295 0.5242 0.060 Uiso 1 1 calc R
C2 C 0.3163(3) 0.3503(4) 0.5126(3) 0.0585(12) Uani 1 1 d .
H2 H 0.3625 0.3241 0.5512 0.070 Uiso 1 1 calc R
C3 C 0.3340(3) 0.4452(4) 0.4720(3) 0.0569(12) Uani 1 1 d .
H3 H 0.3922 0.4826 0.4827 0.068 Uiso 1 1 calc R
C4 C 0.2657(3) 0.4846(3) 0.4157(2) 0.0552(11) Uani 1 1 d .
H4 H 0.2774 0.5490 0.3884 0.066 Uiso 1 1 calc R
C5 C 0.1793(3) 0.4286(3) 0.3995(2) 0.0474(11) Uani 1 1 d .
H5 H 0.1330 0.4557 0.3613 0.057 Uiso 1 1 calc R
C6 C 0.1613(3) 0.3329(3) 0.4394(2) 0.0370(9) Uani 1 1 d .
C7 C 0.0707(3) 0.2679(3) 0.4221(2) 0.0400(10) Uani 1 1 d .
C8 C -0.0125(2) 0.3180(3) 0.3729(2) 0.0352(9) Uani 1 1 d .
C9 C -0.0629(3) 0.3974(3) 0.4171(2) 0.0424(10) Uani 1 1 d .
H9 H -0.0382 0.4198 0.4693 0.051 Uiso 1 1 calc R
C10 C -0.1479(3) 0.4435(3) 0.3860(2) 0.0490(11) Uani 1 1 d .
H10 H -0.1804 0.4963 0.4167 0.059 Uiso 1 1 calc R
C11 C -0.1841(3) 0.4103(3) 0.3089(3) 0.0538(11) Uani 1 1 d .
H11 H -0.2417 0.4404 0.2868 0.065 Uiso 1 1 calc R
C12 C -0.1345(3) 0.3323(3) 0.2642(2) 0.0487(11) Uani 1 1 d .
H12 H -0.1599 0.3114 0.2118 0.058 Uiso 1 1 calc R
C13 C -0.0485(3) 0.2831(3) 0.2935(2) 0.0382(9) Uani 1 1 d .
C14 C 0.0013(3) 0.1961(3) 0.2406(2) 0.0449(10) Uani 1 1 d .
C15 C -0.0314(3) 0.1989(4) 0.1476(3) 0.0777(15) Uani 1 1 d .
H15A H 0.0019 0.1435 0.1167 0.117 Uiso 1 1 calc R
H15B H -0.0147 0.2667 0.1234 0.117 Uiso 1 1 calc R
H15C H -0.1019 0.1883 0.1443 0.117 Uiso 1 1 calc R
C16 C -0.0282(3) 0.0866(3) 0.2765(3) 0.0622(12) Uani 1 1 d .
H16A H -0.0078 0.0818 0.3349 0.093 Uiso 1 1 calc R
H16B H 0.0037 0.0316 0.2442 0.093 Uiso 1 1 calc R
H16C H -0.0990 0.0781 0.2729 0.093 Uiso 1 1 calc R
C17 C 0.1139(3) 0.2079(3) 0.2402(3) 0.0620(12) Uani 1 1 d .
H17A H 0.1380 0.2079 0.2977 0.093 Uiso 1 1 calc R
H17B H 0.1317 0.2737 0.2132 0.093 Uiso 1 1 calc R
H17C H 0.1430 0.1496 0.2096 0.093 Uiso 1 1 calc R

loop_
_atom_site_aniso_label
_atom_site_aniso_U_11
_atom_site_aniso_U_22
_atom_site_aniso_U_33
_atom_site_aniso_U_23
_atom_site_aniso_U_13
_atom_site_aniso_U_12
O1 0.059(2) 0.040(2) 0.0628(19) 0.0109(13) -0.0091(13) -0.0031(12)
C1 0.051(3) 0.040(3) 0.057(3) 0.0014(18) -0.008(2) 0.006(2)
C2 0.046(3) 0.058(4) 0.071(3) -0.004(2) -0.018(2) 0.010(2)
C3 0.037(3) 0.059(4) 0.074(3) -0.014(2) -0.001(2) -0.003(2)
C4 0.055(3) 0.049(3) 0.062(3) 0.004(2) 0.002(2) -0.011(2)
C5 0.049(3) 0.051(3) 0.042(2) 0.0033(18) -0.0025(18) -0.0046(19)
C6 0.034(3) 0.040(3) 0.037(2) 0.0015(16) -0.0017(16) 0.0035(16)
C7 0.046(3) 0.039(3) 0.035(2) -0.0013(18) 0.0003(16) 0.0038(18)
C8 0.031(2) 0.036(3) 0.038(2) 0.0024(16) -0.0006(15) -0.0006(16)
C9 0.046(3) 0.044(3) 0.038(2) -0.0007(17) 0.0012(17) 0.0000(18)
C10 0.047(3) 0.042(3) 0.057(3) -0.0014(19) 0.011(2) 0.0113(19)
C11 0.041(3) 0.053(3) 0.067(3) 0.004(2) -0.007(2) 0.0065(19)
C12 0.044(3) 0.056(3) 0.046(3) -0.0047(19) -0.0118(18) 0.003(2)
C13 0.035(3) 0.038(3) 0.042(2) 0.0005(17) -0.0014(16) -0.0027(16)
C14 0.054(3) 0.048(3) 0.033(2) -0.0065(17) -0.0010(16) 0.0042(18)
C15 0.098(4) 0.086(4) 0.049(3) -0.019(2) -0.008(2) 0.017(3)
C16 0.074(3) 0.045(3) 0.067(3) -0.012(2) 0.008(2) -0.003(2)
C17 0.050(3) 0.067(3) 0.069(3) -0.017(2) 0.0150(19) 0.000(2)

loop_
_atom_type_symbol
_atom_type_description
_atom_type_scat_dispersion_real
_atom_type_scat_dispersion_imag
_atom_type_scat_source
C C 0.0033 0.0016 'International Tables Vol C Tables 4.2.6.8 and 6.1.1.4'
H H 0.0000 0.0000 'International Tables Vol C Tables 4.2.6.8 and 6.1.1.4'
O O 0.0106 0.0060 'International Tables Vol C Tables 4.2.6.8 and 6.1.1.4'

loop_
_geom_angle_atom_site_label_1
_geom_angle_atom_site_label_2
_geom_angle_atom_site_label_3
_geom_angle
C2 C1 C6 120.0(4)
C2 C1 H1 120.0
C6 C1 H1 120.0
C1 C2 C3 120.6(4)
C1 C2 H2 119.7
C3 C2 H2 119.7
C4 C3 C2 119.9(4)
C4 C3 H3 120.1
C2 C3 H3 120.1
C3 C4 C5 120.0(4)
C3 C4 H4 120.0
C5 C4 H4 120.0
C6 C5 C4 120.5(4)
C6 C5 H5 119.7
C4 C5 H5 119.7
C5 C6 C1 118.9(4)
C5 C6 C7 122.5(3)
C1 C6 C7 118.5(3)
O1 C7 C6 120.9(3)
O1 C7 C8 120.7(3)
C6 C7 C8 118.4(3)
O1 C7 C17 98.2(2)
C6 C7 C17 98.8(2)
C8 C7 C17 76.1(2)
C9 C8 C13 119.9(3)
C9 C8 C7 114.0(3)
C13 C8 C7 125.7(3)
C10 C9 C8 122.0(4)
C10 C9 H9 119.0
C8 C9 H9 119.0
C11 C10 C9 118.9(4)
C11 C10 H10 120.6
C9 C10 H10 120.6
C10 C11 C12 119.7(4)
C10 C11 H11 120.2
C12 C11 H11 120.2
C11 C12 C13 123.3(4)
C11 C12 H12 118.3
C13 C12 H12 118.3
C12 C13 C8 116.2(3)
C12 C13 C14 120.1(3)
C8 C13 C14 123.7(3)
C17 C14 C15 106.3(3)
C17 C14 C13 111.6(3)
C15 C14 C13 112.2(3)
C17 C14 C16 110.2(3)
C15 C14 C16 107.3(3)
C13 C14 C16 109.0(3)
C14 C15 H15A 109.5
C14 C15 H15B 109.5
H15A C15 H15B 109.5
C14 C15 H15C 109.5
H15A C15 H15C 109.5
H15B C15 H15C 109.5
C14 C16 H16A 109.5
C14 C16 H16B 109.5
H16A C16 H16B 109.5
C14 C16 H16C 109.5
H16A C16 H16C 109.5
H16B C16 H16C 109.5
C14 C17 C7 80.2(2)
C14 C17 H17A 109.5
C7 C17 H17A 34.2
C14 C17 H17B 109.5
C7 C17 H17B 104.7
H17A C17 H17B 109.5
C14 C17 H17C 109.5
C7 C17 H17C 138.2
H17A C17 H17C 109.5
H17B C17 H17C 109.5

loop_
_geom_bond_atom_site_label_1
_geom_bond_atom_site_label_2
_geom_bond_distance
O1 C7 1.214(4)
C1 C2 1.372(5)
C1 C6 1.391(5)
C1 H1 0.9300
C2 C3 1.373(5)
C2 H2 0.9300
C3 C4 1.369(5)
C3 H3 0.9300
C4 C5 1.384(5)
C4 H4 0.9300
C5 C6 1.378(5)
C5 H5 0.9300
C6 C7 1.493(5)
C7 C8 1.500(5)
C7 C17 3.014(5)
C8 C9 1.392(5)
C8 C13 1.409(4)
C9 C10 1.373(5)
C9 H9 0.9300
C10 C11 1.372(5)
C10 H10 0.9300
C11 C12 1.379(5)
C11 H11 0.9300
C12 C13 1.392(5)
C12 H12 0.9300
C13 C14 1.530(5)
C14 C17 1.523(5)
C14 C15 1.527(5)
C14 C16 1.540(5)
C15 H15A 0.9600
C15 H15B 0.9600
C15 H15C 0.9600
C16 H16A 0.9600
C16 H16B 0.9600
C16 H16C 0.9600
C17 H17A 0.9600
C17 H17B 0.9600
C17 H17C 0.9600
